data_1530299
loop_
_publ_author_name
'Linde, S.A.'
'Gorbunova, Yu.E.'
'Pobedina, A.B.'
'Lavrov, A.V.'

_publ_section_title
;
 The synthesis and structure of crystals of sodium uranyl pyrophosphate
 Na2 U O2 P2 O7
;
_journal_name_full 'Zhurnal Neorganicheskoi Khimii'
_journal_page_first 1533
_journal_page_last 1537
_journal_volume 29
_journal_year 1984
_chemical_formula_sum 'Na2 O9 P2 U'
_chemical_name_systematic 'Na2 U O2 P2 O7'
_space_group_IT_number 33
_symmetry_space_group_name_Hall 'P 2c -2n'
_symmetry_space_group_name_H-M 'P n a 21'
_cell_angle_alpha 90
_cell_angle_beta 90
_cell_angle_gamma 90
_cell_formula_units_Z 4
_cell_length_a 13.259
_cell_length_b 8.127
_cell_length_c 6.973
_cell_volume 751.382
_citation_journal_id_ASTM ZNOKAQ
_cod_data_source_file Linde_ZNOKAQ_1984_1062.cif
_cod_data_source_block Na2O9P2U1
_cod_original_cell_volume 751.3818
_cod_original_formula_sum 'Na2 O9 P2 U1'
_cod_database_code 1530299

loop_
_symmetry_equiv_pos_as_xyz
x,y,z
-x,-y,z+1/2
-x+1/2,y+1/2,z+1/2
x+1/2,-y+1/2,z

loop_
_atom_site_label
_atom_site_type_symbol
_atom_site_fract_x
_atom_site_fract_y
_atom_site_fract_z
_atom_site_occupancy
_atom_site_U_iso_or_equiv
O8 O-2 0.3598 0.196 0.425 1 0.0
O2 O-2 0.1559 0.032 0.274 1 0.0
U1 U+6 0.20124 0.2488 0.25 1 0.0
P1 P+5 0.6004 0.2125 0.749 1 0.0
O9 O-2 0.658 0.221 0.568 1 0.0
Na2 Na+1 0.019 -0.015 -0.004 1 0.0
Na1 Na+1 0.3391 0.23 0.77 1 0.0
O3 O-2 0.0228 0.253 0.27 1 0.0
O6 O-2 0.356 0.182 0.078 1 0.0
O4 O-2 0.6693 0.226 0.924 1 0.0
O5 O-2 0.5437 0.036 0.77 1 0.0
O1 O-2 0.7275 0.039 0.269 1 0.0
O7 O-2 0.0143 0.167 0.741 1 0.0
P2 P+5 0.4241 0.1523 0.244 1 0.0
